data_7250390
loop_
_publ_author_name
'Xu, Dongping'
'Jin, Lizhen'
'Huang, Mengya'
'Zhang, Wu'

_publ_section_title
;
 Visible-light-induced selenium-mediated cascade cyclization of
 2-isocyanobenzonitriles with secondary amines to access indole-fused
 polycyclics
;
_journal_issue 23
_journal_name_full 'Green Chemistry'
_journal_page_first 6880
_journal_page_last 6886
_journal_paper_doi 10.1039/D5GC01245G
_journal_volume 27
_journal_year 2025
_chemical_formula_moiety 'C H Cl3, C25 H23 N3'
_chemical_formula_sum 'C26 H24 Cl3 N3'
_chemical_formula_weight 484.83
_space_group_crystal_system monoclinic
_space_group_IT_number 14
_space_group_name_Hall '-P 2ybc'
_space_group_name_H-M_alt 'P 1 21/c 1'
_atom_sites_solution_hydrogens geom
_audit_creation_date 2024-09-26
_audit_creation_method
;
Olex2 1.2
(compiled 2018.05.29 svn.r3508 for OlexSys, GUI svn.r5506)
;
_audit_update_record
;
2024-09-26 deposited with the CCDC.	2025-05-13 downloaded from the CCDC.
;
_cell_angle_alpha 90
_cell_angle_beta 104.812(3)
_cell_angle_gamma 90
_cell_formula_units_Z 4
_cell_length_a 13.095(3)
_cell_length_b 13.262(3)
_cell_length_c 14.744(3)
_cell_measurement_reflns_used 2665
_cell_measurement_temperature 297.15
_cell_measurement_theta_max 19.37
_cell_measurement_theta_min 2.22
_cell_volume 2475.4(9)
_computing_cell_refinement 'SAINT v8.37A (Bruker, 2015)'
_computing_data_reduction 'SAINT v8.37A (Bruker, 2015)'
_computing_molecular_graphics 'Olex2 (Dolomanov et al., 2009)'
_computing_publication_material 'Olex2 (Dolomanov et al., 2009)'
_computing_structure_refinement 'ShelXL (Sheldrick, 2015)'
_computing_structure_solution 'ShelXT (Sheldrick, 2015)'
_diffrn_ambient_temperature 297.15
_diffrn_detector_area_resol_mean 7.9
_diffrn_detector_type 'CCD area detector'
_diffrn_measured_fraction_theta_full 0.964
_diffrn_measured_fraction_theta_max 0.964
_diffrn_measurement_device 'three-circle diffractometer'
_diffrn_measurement_device_type 'Bruker APEX-II CCD'
_diffrn_measurement_method '\f and \w scans'
_diffrn_radiation_type MoK\a
_diffrn_radiation_wavelength 0.71073
_diffrn_reflns_av_R_equivalents 0.0655
_diffrn_reflns_av_unetI/netI 0.0558
_diffrn_reflns_Laue_measured_fraction_full 0.964
_diffrn_reflns_Laue_measured_fraction_max 0.964
_diffrn_reflns_limit_h_max 15
_diffrn_reflns_limit_h_min -15
_diffrn_reflns_limit_k_max 15
_diffrn_reflns_limit_k_min -15
_diffrn_reflns_limit_l_max 17
_diffrn_reflns_limit_l_min -16
_diffrn_reflns_number 16249
_diffrn_reflns_point_group_measured_fraction_full 0.964
_diffrn_reflns_point_group_measured_fraction_max 0.964
_diffrn_reflns_theta_full 24.407
_diffrn_reflns_theta_max 24.407
_diffrn_reflns_theta_min 1.608
_diffrn_standards_number 0
_exptl_absorpt_coefficient_mu 0.389
_exptl_absorpt_correction_T_max 0.7456
_exptl_absorpt_correction_T_min 0.6315
_exptl_absorpt_correction_type none
_exptl_absorpt_process_details
;
SADABS-2016/2 (Bruker,2016/2) was used for absorption correction.
wR2(int) was 0.1320 before and 0.0564 after correction.
The Ratio of minimum to maximum transmission is 0.8470.
The \l/2 correction factor is Not present.
;
_exptl_crystal_colour 'clear light black'
_exptl_crystal_colour_lustre clear
_exptl_crystal_colour_modifier light
_exptl_crystal_colour_primary black
_exptl_crystal_density_diffrn 1.301
_exptl_crystal_description block
_exptl_crystal_F_000 1008
_exptl_crystal_size_max 0.22
_exptl_crystal_size_mid 0.21
_exptl_crystal_size_min 0.2
_refine_diff_density_max 0.279
_refine_diff_density_min -0.208
_refine_diff_density_rms 0.038
_refine_ls_extinction_method none
_refine_ls_goodness_of_fit_ref 0.943
_refine_ls_hydrogen_treatment constr
_refine_ls_matrix_type full
_refine_ls_number_parameters 293
_refine_ls_number_reflns 3924
_refine_ls_number_restraints 24
_refine_ls_restrained_S_all 0.958
_refine_ls_R_factor_all 0.1304
_refine_ls_R_factor_gt 0.0566
_refine_ls_shift/su_max 0.000
_refine_ls_shift/su_mean 0.000
_refine_ls_structure_factor_coef Fsqd
_refine_ls_weighting_details 'w=1/[\s^2^(Fo^2^)+(0.0885P)^2^] where P=(Fo^2^+2Fc^2^)/3'
_refine_ls_weighting_scheme calc
_refine_ls_wR_factor_gt 0.1353
_refine_ls_wR_factor_ref 0.1706
_reflns_Friedel_coverage 0.000
_reflns_number_gt 1875
_reflns_number_total 3924
_reflns_threshold_expression 'I > 2\s(I)'
_cod_data_source_file d5gc01245g2.cif
_cod_data_source_block 240110b_0m
_cod_depositor_comments 'Adding full bibliography for 7250388--7250391.cif.'
_cod_original_cell_volume 2475.6(9)
_cod_database_code 7250390
_shelx_shelxl_version_number 2018/3
_shelx_space_group_comment
;
The symmetry employed for this shelxl refinement is uniquely defined
by the following loop, which should always be used as a source of
symmetry information in preference to the above space-group names.
They are only intended as comments.
;
_shelx_estimated_absorpt_t_max 0.926
_shelx_estimated_absorpt_t_min 0.919
_olex2_refinement_description
;
1. Fixed Uiso
 At 1.2 times of:
  All C(H) groups
 At 1.5 times of:
  All C(H,H,H) groups
2. Uiso/Uaniso restraints and constraints
Uanis(Cl1) \\sim Ueq, Uanis(Cl3) \\sim Ueq, Uanis(Cl2) \\sim Ueq, Uanis(C26)
\\sim Ueq: with sigma of 0.01 and sigma for terminal atoms of 0.02
3.a Ternary CH refined with riding coordinates:
 C26(H26)
3.b Aromatic/amide H refined with riding coordinates:
 C21(H21), C20(H20), C15(H15), C17(H17), C18(H18), C13(H13), C14(H14), C2(H2),
 C5(H5), C4(H4), C3(H3)
3.c Idealised Me refined as rotating group:
 C9(H9A,H9B,H9C), C24(H24A,H24B,H24C), C25(H25A,H25B,H25C), C23(H23A,H23B,H23C)
;
_olex2_submission_special_instructions 'No special instructions were received'

loop_
_space_group_symop_operation_xyz
'x, y, z'
'-x, y+1/2, -z+1/2'
'-x, -y, -z'
'x, -y-1/2, z-1/2'

loop_
_atom_site_label
_atom_site_type_symbol
_atom_site_fract_x
_atom_site_fract_y
_atom_site_fract_z
_atom_site_U_iso_or_equiv
_atom_site_adp_type
_atom_site_occupancy
_atom_site_site_symmetry_order
_atom_site_calc_flag
_atom_site_refinement_flags_posn
_atom_site_refinement_flags_adp
_atom_site_refinement_flags_occupancy
_atom_site_disorder_assembly
_atom_site_disorder_group
Cl3 Cl 0.17607(11) 0.47620(12) 0.78847(9) 0.1412(6) Uani 1 1 d . U . . .
Cl2 Cl 0.06935(12) 0.34582(16) 0.64136(15) 0.1934(9) Uani 1 1 d . U . . .
Cl1 Cl 0.11295(19) 0.54893(17) 0.60159(12) 0.2163(11) Uani 1 1 d . U . . .
N3 N 0.3808(2) 0.3763(2) 0.64260(17) 0.0689(8) Uani 1 1 d . . . . .
N2 N 0.6167(2) 0.4044(2) 0.56586(17) 0.0672(8) Uani 1 1 d . . . . .
N1 N 0.4962(2) 0.5181(2) 0.66487(18) 0.0716(8) Uani 1 1 d . . . . .
C8 C 0.4647(3) 0.4245(3) 0.6338(2) 0.0617(9) Uani 1 1 d . . . . .
C7 C 0.5314(3) 0.3689(3) 0.5832(2) 0.0623(9) Uani 1 1 d . . . . .
C12 C 0.4928(3) 0.1875(2) 0.5109(2) 0.0603(8) Uani 1 1 d . . . . .
C11 C 0.4764(3) 0.2733(2) 0.5613(2) 0.0611(9) Uani 1 1 d . . . . .
C16 C 0.5865(3) 0.1740(2) 0.4744(2) 0.0608(8) Uani 1 1 d . . . . .
C10 C 0.3864(3) 0.2822(3) 0.5961(2) 0.0643(9) Uani 1 1 d . . . . .
C19 C 0.7685(3) 0.1460(2) 0.4040(2) 0.0665(9) Uani 1 1 d . . . . .
C21 C 0.5787(3) 0.1428(2) 0.3823(2) 0.0640(9) Uani 1 1 d . . . . .
H21 H 0.512298 0.131399 0.342252 0.077 Uiso 1 1 calc R . . . .
C1 C 0.5877(3) 0.5588(3) 0.6482(2) 0.0723(10) Uani 1 1 d . . . . .
C6 C 0.6458(3) 0.5007(3) 0.5987(2) 0.0723(10) Uani 1 1 d . . . . .
C20 C 0.6659(3) 0.1288(2) 0.3499(2) 0.0664(9) Uani 1 1 d . . . . .
H20 H 0.656674 0.106552 0.288549 0.080 Uiso 1 1 calc R . . . .
C15 C 0.3108(3) 0.2069(3) 0.5818(2) 0.0709(9) Uani 1 1 d . . . . .
H15 H 0.251678 0.212410 0.605546 0.085 Uiso 1 1 calc R . . . .
C17 C 0.6880(3) 0.1892(3) 0.5304(2) 0.0746(10) Uani 1 1 d . . . . .
H17 H 0.697199 0.209855 0.592200 0.090 Uiso 1 1 calc R . . . .
C18 C 0.7755(3) 0.1742(3) 0.4963(2) 0.0787(11) Uani 1 1 d . . . . .
H18 H 0.842073 0.183313 0.536686 0.094 Uiso 1 1 calc R . . . .
C13 C 0.4138(3) 0.1142(3) 0.4965(2) 0.0715(9) Uani 1 1 d . . . . .
H13 H 0.420626 0.056946 0.462088 0.086 Uiso 1 1 calc R . . . .
C14 C 0.3261(3) 0.1236(3) 0.5313(2) 0.0755(10) Uani 1 1 d . . . . .
H14 H 0.276004 0.072323 0.520268 0.091 Uiso 1 1 calc R . . . .
C22 C 0.8629(3) 0.1290(3) 0.3636(2) 0.0778(11) Uani 1 1 d . . . . .
C2 C 0.6245(4) 0.6554(3) 0.6789(3) 0.0948(13) Uani 1 1 d . . . . .
H2 H 0.586796 0.695171 0.710898 0.114 Uiso 1 1 calc R . . . .
C5 C 0.7376(3) 0.5409(3) 0.5839(2) 0.0894(12) Uani 1 1 d . . . . .
H5 H 0.776514 0.502564 0.551756 0.107 Uiso 1 1 calc R . . . .
C4 C 0.7732(4) 0.6346(4) 0.6146(3) 0.1021(14) Uani 1 1 d . . . . .
H4 H 0.835359 0.659621 0.603704 0.122 Uiso 1 1 calc R . . . .
C3 C 0.7163(5) 0.6914(4) 0.6618(3) 0.1102(17) Uani 1 1 d . . . . .
H3 H 0.740094 0.755432 0.682709 0.132 Uiso 1 1 calc R . . . .
C9 C 0.4317(3) 0.5765(3) 0.7160(3) 0.1048(14) Uani 1 1 d . . . . .
H9A H 0.396393 0.630404 0.676846 0.157 Uiso 1 1 calc GR . . . .
H9B H 0.476852 0.603942 0.772352 0.157 Uiso 1 1 calc GR . . . .
H9C H 0.380310 0.532908 0.731704 0.157 Uiso 1 1 calc GR . . . .
C24 C 0.8726(3) 0.0154(3) 0.3454(3) 0.1054(14) Uani 1 1 d . . . . .
H24A H 0.889191 -0.020109 0.404104 0.158 Uiso 1 1 calc GR . . . .
H24B H 0.927804 0.004697 0.314342 0.158 Uiso 1 1 calc GR . . . .
H24C H 0.806968 -0.009064 0.306556 0.158 Uiso 1 1 calc GR . . . .
C25 C 0.9658(3) 0.1654(4) 0.4292(3) 0.1079(15) Uani 1 1 d . . . . .
H25A H 0.959406 0.235311 0.443709 0.162 Uiso 1 1 calc GR . . . .
H25B H 1.022392 0.157200 0.399330 0.162 Uiso 1 1 calc GR . . . .
H25C H 0.980610 0.126591 0.486072 0.162 Uiso 1 1 calc GR . . . .
C26 C 0.1566(3) 0.4442(4) 0.6714(3) 0.1090(15) Uani 1 1 d . U . . .
H26 H 0.224569 0.422993 0.661268 0.131 Uiso 1 1 calc R . . . .
C23 C 0.8459(3) 0.1856(4) 0.2702(3) 0.1106(14) Uani 1 1 d . . . . .
H23A H 0.783505 0.160473 0.226727 0.166 Uiso 1 1 calc GR . . . .
H23B H 0.905831 0.175456 0.244995 0.166 Uiso 1 1 calc GR . . . .
H23C H 0.837660 0.256295 0.280418 0.166 Uiso 1 1 calc GR . . . .

loop_
_atom_site_aniso_label
_atom_site_aniso_U_11
_atom_site_aniso_U_22
_atom_site_aniso_U_33
_atom_site_aniso_U_23
_atom_site_aniso_U_13
_atom_site_aniso_U_12
Cl3 0.1571(12) 0.1790(15) 0.0887(8) -0.0083(9) 0.0339(8) 0.0134(10)
Cl2 0.1292(11) 0.243(2) 0.2133(18) -0.0915(16) 0.0536(12) -0.0415(12)
Cl1 0.297(2) 0.216(2) 0.1250(13) 0.0434(13) 0.0332(14) 0.1219(18)
N3 0.087(2) 0.071(2) 0.0461(16) -0.0012(15) 0.0123(15) 0.0077(17)
N2 0.084(2) 0.071(2) 0.0438(15) 0.0010(14) 0.0110(15) -0.0034(16)
N1 0.096(2) 0.063(2) 0.0503(17) -0.0066(15) 0.0084(16) 0.0063(17)
C8 0.088(2) 0.053(2) 0.0372(17) -0.0010(16) 0.0038(17) 0.009(2)
C7 0.084(2) 0.058(2) 0.0372(17) 0.0023(15) 0.0002(18) 0.006(2)
C12 0.082(2) 0.052(2) 0.0430(17) -0.0005(16) 0.0081(17) -0.0002(18)
C11 0.079(2) 0.060(2) 0.0391(17) 0.0023(16) 0.0056(17) 0.0009(18)
C16 0.080(2) 0.051(2) 0.0472(18) -0.0013(15) 0.0088(18) 0.0032(17)
C10 0.084(2) 0.063(2) 0.0436(18) 0.0034(17) 0.0129(18) 0.006(2)
C19 0.075(2) 0.066(2) 0.053(2) -0.0025(17) 0.0067(19) 0.0031(17)
C21 0.078(2) 0.055(2) 0.0505(19) -0.0101(16) 0.0023(18) 0.0011(17)
C1 0.107(3) 0.057(2) 0.0393(18) 0.0035(18) -0.006(2) 0.000(2)
C6 0.110(3) 0.058(2) 0.0407(19) 0.0034(17) 0.004(2) -0.016(2)
C20 0.078(2) 0.070(2) 0.0481(19) -0.0145(16) 0.0095(19) 0.0003(18)
C15 0.084(2) 0.069(3) 0.063(2) 0.0074(19) 0.0233(18) 0.001(2)
C17 0.089(3) 0.082(3) 0.0465(19) -0.0140(18) 0.004(2) 0.010(2)
C18 0.078(2) 0.084(3) 0.061(2) -0.011(2) -0.006(2) 0.010(2)
C13 0.098(3) 0.055(2) 0.059(2) 0.0000(17) 0.015(2) 0.001(2)
C14 0.098(3) 0.058(2) 0.071(2) 0.0004(19) 0.022(2) -0.009(2)
C22 0.072(2) 0.092(3) 0.066(2) -0.003(2) 0.013(2) 0.000(2)
C2 0.137(4) 0.068(3) 0.058(2) 0.000(2) -0.015(3) -0.001(3)
C5 0.115(3) 0.089(3) 0.057(2) 0.011(2) 0.009(2) -0.023(3)
C4 0.141(4) 0.088(4) 0.069(3) 0.011(2) 0.012(3) -0.037(3)
C3 0.156(5) 0.069(3) 0.081(3) 0.008(3) -0.013(3) -0.028(3)
C9 0.128(3) 0.086(3) 0.105(3) -0.035(2) 0.037(3) 0.018(2)
C24 0.100(3) 0.108(4) 0.115(3) -0.019(3) 0.039(3) 0.016(2)
C25 0.084(3) 0.132(4) 0.102(3) -0.010(3) 0.013(2) -0.001(2)
C26 0.104(3) 0.132(4) 0.086(3) -0.004(3) 0.015(2) 0.033(3)
C23 0.110(3) 0.135(4) 0.093(3) 0.012(3) 0.038(2) -0.015(3)

loop_
_atom_type_symbol
_atom_type_description
_atom_type_scat_dispersion_real
_atom_type_scat_dispersion_imag
_atom_type_scat_source
C C 0.0033 0.0016 'International Tables Vol C Tables 4.2.6.8 and 6.1.1.4'
H H 0.0000 0.0000 'International Tables Vol C Tables 4.2.6.8 and 6.1.1.4'
Cl Cl 0.1484 0.1585 'International Tables Vol C Tables 4.2.6.8 and 6.1.1.4'
N N 0.0061 0.0033 'International Tables Vol C Tables 4.2.6.8 and 6.1.1.4'

loop_
_geom_angle_atom_site_label_1
_geom_angle_atom_site_label_2
_geom_angle_atom_site_label_3
_geom_angle
_geom_angle_site_symmetry_1
_geom_angle_site_symmetry_3
_geom_angle_publ_flag
C8 N3 C10 103.4(3) . . ?
C7 N2 C6 116.1(3) . . ?
C8 N1 C1 119.9(3) . . ?
C8 N1 C9 119.2(3) . . ?
C1 N1 C9 120.9(3) . . ?
N3 C8 N1 127.5(3) . . ?
N3 C8 C7 115.2(3) . . ?
N1 C8 C7 117.4(3) . . ?
N2 C7 C8 124.5(3) . . ?
N2 C7 C11 132.6(3) . . ?
C11 C7 C8 102.9(3) . . ?
C11 C12 C16 123.1(3) . . ?
C13 C12 C11 115.9(3) . . ?
C13 C12 C16 121.0(3) . . ?
C12 C11 C7 133.6(3) . . ?
C10 C11 C7 105.1(3) . . ?
C10 C11 C12 121.2(3) . . ?
C21 C16 C12 122.1(3) . . ?
C17 C16 C12 121.7(3) . . ?
C17 C16 C21 116.2(3) . . ?
C11 C10 N3 113.5(3) . . ?
C15 C10 N3 125.3(3) . . ?
C15 C10 C11 121.2(3) . . ?
C20 C19 C22 120.9(3) . . ?
C18 C19 C20 114.5(3) . . ?
C18 C19 C22 124.5(3) . . ?
C20 C21 C16 121.5(3) . . ?
N1 C1 C6 118.8(3) . . ?
N1 C1 C2 122.5(4) . . ?
C2 C1 C6 118.7(4) . . ?
N2 C6 C1 123.3(4) . . ?
C5 C6 N2 118.2(4) . . ?
C5 C6 C1 118.5(4) . . ?
C21 C20 C19 123.4(3) . . ?
C14 C15 C10 117.6(3) . . ?
C18 C17 C16 121.4(3) . . ?
C17 C18 C19 122.9(3) . . ?
C14 C13 C12 122.4(3) . . ?
C15 C14 C13 121.7(3) . . ?
C19 C22 C24 108.9(3) . . ?
C19 C22 C25 112.4(3) . . ?
C19 C22 C23 109.5(3) . . ?
C25 C22 C24 108.7(3) . . ?
C25 C22 C23 108.5(3) . . ?
C23 C22 C24 108.8(4) . . ?
C3 C2 C1 120.2(5) . . ?
C4 C5 C6 122.4(5) . . ?
C5 C4 C3 119.1(5) . . ?
C4 C3 C2 121.2(5) . . ?
Cl3 C26 Cl1 109.7(3) . . ?
Cl2 C26 Cl3 111.2(3) . . ?
Cl2 C26 Cl1 111.0(2) . . ?

loop_
_geom_bond_atom_site_label_1
_geom_bond_atom_site_label_2
_geom_bond_distance
_geom_bond_site_symmetry_2
_geom_bond_publ_flag
Cl3 C26 1.733(4) . ?
Cl2 C26 1.716(5) . ?
Cl1 C26 1.736(5) . ?
N3 C8 1.306(4) . ?
N3 C10 1.434(4) . ?
N2 C7 1.296(4) . ?
N2 C6 1.385(4) . ?
N1 C8 1.350(4) . ?
N1 C1 1.393(5) . ?
N1 C9 1.485(5) . ?
C8 C7 1.483(5) . ?
C7 C11 1.453(5) . ?
C12 C11 1.405(4) . ?
C12 C16 1.471(5) . ?
C12 C13 1.395(5) . ?
C11 C10 1.405(4) . ?
C16 C21 1.398(4) . ?
C16 C17 1.389(4) . ?
C10 C15 1.385(4) . ?
C19 C20 1.395(4) . ?
C19 C18 1.392(5) . ?
C19 C22 1.520(5) . ?
C21 C20 1.358(4) . ?
C1 C6 1.409(5) . ?
C1 C2 1.402(5) . ?
C6 C5 1.383(5) . ?
C15 C14 1.376(5) . ?
C17 C18 1.378(5) . ?
C13 C14 1.378(5) . ?
C22 C24 1.541(5) . ?
C22 C25 1.523(5) . ?
C22 C23 1.533(5) . ?
C2 C3 1.375(6) . ?
C5 C4 1.364(6) . ?
C4 C3 1.368(6) . ?
